data_4109858
loop_
_publ_author_name
'Zhongliang Zhu'
'Marcin Brynda'
'Robert J. Wright'
'Roland C. Fischer'
'W. Alexander Merrill'
'Eric Rivard'
'Robert Wolf'
'James C. Fettinger'
'Marilyn M. Olmstead'
'Philip P. Power'

_publ_contact_author_address
;
Department of Chemistry
University of California
Davis
CA 95616
UNITED STATES OF AMERICA
;
_publ_contact_author_email PPPOWER@UCDAVIS.EDU
_publ_contact_author_name 'P. P. Power'
_publ_section_title
;
 Synthesis and Characterization of the Homologous M-M Bonded Series
 Ar'MMAr' (M = Zn, Cd, or Hg; Ar' = C6H3-2,6-(C6H3-2,6-Pri2)2) and Related
 Arylmetal Halides and Hydride Species
;
_journal_name_full 'Journal of the American Chemical Society'
_journal_page_first 10847
_journal_page_last 10857
_journal_paper_doi 10.1021/ja072682x
_journal_volume 129
_journal_year 2007
_chemical_formula_moiety 'C60 H74 Cd2, 3(C6 H6)'
_chemical_formula_sum 'C78 H92 Cd2'
_chemical_formula_weight 1254.32
_chemical_name_common 'Compound 5'
_chemical_name_systematic
;

 ?

;
_space_group_IT_number 12
_symmetry_cell_setting monoclinic
_symmetry_space_group_name_Hall '-C 2y'
_symmetry_space_group_name_H-M 'C 1 2/m 1'
_atom_sites_solution_hydrogens geom
_atom_sites_solution_primary direct
_atom_sites_solution_secondary difmap
_audit_creation_method SHELXL-97
_cell_angle_alpha 90.00
_cell_angle_beta 120.5340(10)
_cell_angle_gamma 90.00
_cell_formula_units_Z 2
_cell_length_a 15.2430(9)
_cell_length_b 17.3351(11)
_cell_length_c 15.0018(9)
_cell_measurement_reflns_used 7071
_cell_measurement_temperature 223(2)
_cell_measurement_theta_max 25.33
_cell_measurement_theta_min 2.35
_cell_volume 3414.4(4)
_computing_cell_refinement 'SAINT (7.23A) (Bruker, 2005)'
_computing_data_collection 'SMART (Version 5.054) (Bruker, 2002)'
_computing_data_reduction 'SAINT (7.23A) (Bruker, 2005)'
_computing_molecular_graphics 'SHELXTL 5.1, XP (Sheldrick, 1994)'
_computing_publication_material SHELXL97
_computing_structure_refinement 'SHELXL-97 (Sheldrick, 1997)'
_computing_structure_solution 'SHELXS-97 (Sheldrick, 1990)'
_diffrn_ambient_temperature 223(2)
_diffrn_measured_fraction_theta_full 1.000
_diffrn_measured_fraction_theta_max 1.000
_diffrn_measurement_device_type 'Bruker SMART1000'
_diffrn_measurement_method '\w and \f'
_diffrn_radiation_monochromator graphite
_diffrn_radiation_source 'fine-focus sealed tube'
_diffrn_radiation_type MoK\a
_diffrn_radiation_wavelength 0.71073
_diffrn_reflns_av_R_equivalents 0.0391
_diffrn_reflns_av_sigmaI/netI 0.0345
_diffrn_reflns_limit_h_max 19
_diffrn_reflns_limit_h_min -19
_diffrn_reflns_limit_k_max 22
_diffrn_reflns_limit_k_min -22
_diffrn_reflns_limit_l_max 19
_diffrn_reflns_limit_l_min -19
_diffrn_reflns_number 15468
_diffrn_reflns_theta_full 27.50
_diffrn_reflns_theta_max 27.50
_diffrn_reflns_theta_min 1.95
_exptl_absorpt_coefficient_mu 0.663
_exptl_absorpt_correction_T_max 0.9253
_exptl_absorpt_correction_T_min 0.8336
_exptl_absorpt_correction_type analytical
_exptl_absorpt_process_details 'SADABS 2006/1 (Sheldrick, 2006)'
_exptl_crystal_colour Colorless
_exptl_crystal_density_diffrn 1.220
_exptl_crystal_density_meas 0
_exptl_crystal_description Block
_exptl_crystal_F_000 1312
_exptl_crystal_size_max 0.28
_exptl_crystal_size_mid 0.25
_exptl_crystal_size_min 0.12
_refine_diff_density_max 0.815
_refine_diff_density_min -0.521
_refine_diff_density_rms 0.056
_refine_ls_extinction_method none
_refine_ls_goodness_of_fit_ref 1.045
_refine_ls_hydrogen_treatment constr
_refine_ls_matrix_type full
_refine_ls_number_parameters 304
_refine_ls_number_reflns 4050
_refine_ls_number_restraints 52
_refine_ls_restrained_S_all 1.051
_refine_ls_R_factor_all 0.0569
_refine_ls_R_factor_gt 0.0363
_refine_ls_shift/su_max 0.004
_refine_ls_shift/su_mean 0.001
_refine_ls_structure_factor_coef Fsqd
_refine_ls_weighting_details 'calc w=1/[\s^2^(Fo^2^)+(0.0545P)^2^+0.8068P] where P=(Fo^2^+2Fc^2^)/3'
_refine_ls_weighting_scheme calc
_refine_ls_wR_factor_gt 0.0915
_refine_ls_wR_factor_ref 0.1018
_reflns_number_gt 2872
_reflns_number_total 4050
_reflns_threshold_expression >2sigma(I)
_cod_data_source_file ja072682xsi20070417_053248_4.cif
_cod_data_source_block jf1412cff
_cod_depositor_comments
;
The following automatic conversions were performed:

'_exptl_absorpt_correction_type' value 'Analytical' changed to
'analytical' according to the built-in table from CIF Core dictionary
named 'cif_core.dic' version 2.4.1 from 2010-06-29.

Automatic conversion script
Id: cif_fix_values 1715 2011-07-08 13:25:40Z adriana 
;
_cod_original_sg_symbol_H-M 'C 2/m'
_cod_database_code 4109858

loop_
_symmetry_equiv_pos_as_xyz
'x, y, z'
'-x, y, -z'
'x+1/2, y+1/2, z'
'-x+1/2, y+1/2, -z'
'-x, -y, -z'
'x, -y, z'
'-x+1/2, -y+1/2, -z'
'x+1/2, -y+1/2, z'

loop_
_atom_site_label
_atom_site_type_symbol
_atom_site_fract_x
_atom_site_fract_y
_atom_site_fract_z
_atom_site_U_iso_or_equiv
_atom_site_adp_type
_atom_site_occupancy
_atom_site_symmetry_multiplicity
_atom_site_calc_flag
_atom_site_refinement_flags
Cd1 Cd 0.44906(9) 0.5000 0.398401(19) 0.06389(17) Uani 1 2 d S
C1 C 0.3601(8) 0.5000 0.2331(3) 0.0265(11) Uani 1 2 d S
C2 C 0.3974(8) 0.4561(6) 0.1815(9) 0.036(3) Uani 0.50 1 d PU
C3 C 0.3409(12) 0.4557(8) 0.0732(12) 0.042(3) Uani 0.50 1 d PU
H3 H 0.3613 0.4234 0.0366 0.050 Uiso 0.50 1 calc PR
C4 C 0.2588(10) 0.5000 0.0207(3) 0.0523(11) Uani 1 2 d S
H4 H 0.2242 0.4997 -0.0520 0.063 Uiso 1 2 calc SR
C5 C 0.2225(10) 0.5476(8) 0.0721(12) 0.036(3) Uani 0.50 1 d P
H5 H 0.1638 0.5781 0.0350 0.043 Uiso 0.50 1 calc PR
C6 C 0.2780(7) 0.5472(5) 0.1805(7) 0.029(2) Uani 0.50 1 d PU
C7 C 0.2490(6) 0.5941(4) 0.2422(6) 0.035(3) Uani 0.50 1 d PGD
C8 C 0.2832(6) 0.6695(4) 0.2701(7) 0.046(4) Uani 0.50 1 d PGD
C9 C 0.2604(7) 0.7102(4) 0.3357(8) 0.055(4) Uani 0.50 1 d PGD
H9 H 0.2835 0.7611 0.3545 0.066 Uiso 0.50 1 calc PR
C10 C 0.2034(7) 0.6755(5) 0.3733(7) 0.068(5) Uani 0.50 1 d PGD
H10 H 0.1880 0.7030 0.4176 0.082 Uiso 0.50 1 calc PR
C11 C 0.1692(7) 0.6001(5) 0.3454(8) 0.058(5) Uani 0.50 1 d PGD
H11 H 0.1307 0.5767 0.3708 0.069 Uiso 0.50 1 calc PR
C12 C 0.1920(7) 0.5594(4) 0.2798(8) 0.045(4) Uani 0.50 1 d PGDU
C13 C 0.3442(10) 0.7070(7) 0.2272(10) 0.078(7) Uani 0.50 1 d PD
H13 H 0.3518 0.6683 0.1830 0.093 Uiso 0.50 1 calc PR
C14 C 0.4491(12) 0.7279(10) 0.3126(15) 0.116(9) Uani 0.50 1 d PD
H14A H 0.4850 0.7547 0.2839 0.174 Uiso 0.50 1 calc PR
H14B H 0.4860 0.6813 0.3473 0.174 Uiso 0.50 1 calc PR
H14C H 0.4442 0.7611 0.3620 0.174 Uiso 0.50 1 calc PR
C15 C 0.2887(11) 0.7761(10) 0.1594(16) 0.124(9) Uani 0.50 1 d PD
H15A H 0.3317 0.8009 0.1376 0.185 Uiso 0.50 1 calc PR
H15B H 0.2729 0.8125 0.1984 0.185 Uiso 0.50 1 calc PR
H15C H 0.2261 0.7590 0.0990 0.185 Uiso 0.50 1 calc PR
C16 C 0.1507(9) 0.4775(5) 0.2519(10) 0.043(4) Uani 0.50 1 d PD
H16 H 0.1785 0.4545 0.2110 0.052 Uiso 0.50 1 calc PR
C17 C 0.0348(8) 0.4787(9) 0.1833(12) 0.064(6) Uani 0.50 1 d PD
H17A H 0.0096 0.4263 0.1658 0.096 Uiso 0.50 1 calc PR
H17B H 0.0159 0.5072 0.1204 0.096 Uiso 0.50 1 calc PR
H17C H 0.0054 0.5034 0.2201 0.096 Uiso 0.50 1 calc PR
C18 C 0.1839(14) 0.4273(13) 0.3459(13) 0.089(7) Uani 0.50 1 d PD
H18A H 0.1493 0.3780 0.3246 0.133 Uiso 0.50 1 calc PR
H18B H 0.1667 0.4525 0.3928 0.133 Uiso 0.50 1 calc PR
H18C H 0.2569 0.4193 0.3807 0.133 Uiso 0.50 1 calc PR
C19 C 0.4944(4) 0.4061(4) 0.2432(6) 0.037(3) Uani 0.50 1 d PGD
C20 C 0.4843(5) 0.3308(5) 0.2685(8) 0.046(3) Uani 0.50 1 d PGD
C21 C 0.5704(7) 0.2882(4) 0.3351(9) 0.061(5) Uani 0.50 1 d PGD
H21 H 0.5636 0.2373 0.3522 0.073 Uiso 0.50 1 calc PR
C22 C 0.6666(5) 0.3210(4) 0.3764(7) 0.056(4) Uani 0.50 1 d PGD
H22 H 0.7248 0.2923 0.4215 0.067 Uiso 0.50 1 calc PR
C23 C 0.6766(4) 0.3964(4) 0.3512(7) 0.041(4) Uani 0.50 1 d PGD
H23 H 0.7416 0.4186 0.3791 0.049 Uiso 0.50 1 calc PR
C24 C 0.5905(5) 0.4389(3) 0.2846(7) 0.036(3) Uani 0.50 1 d PGD
C25 C 0.3819(7) 0.2902(7) 0.2297(9) 0.048(4) Uani 0.50 1 d PD
H25 H 0.3272 0.3267 0.1844 0.057 Uiso 0.50 1 calc PR
C26 C 0.3651(14) 0.2675(9) 0.3173(11) 0.096(7) Uani 0.50 1 d PD
H26A H 0.2983 0.2443 0.2892 0.144 Uiso 0.50 1 calc PR
H26B H 0.3693 0.3131 0.3569 0.144 Uiso 0.50 1 calc PR
H26C H 0.4169 0.2308 0.3620 0.144 Uiso 0.50 1 calc PR
C27 C 0.3723(18) 0.2184(8) 0.1650(15) 0.115(9) Uani 0.50 1 d PD
H27A H 0.3019 0.2014 0.1276 0.173 Uiso 0.50 1 calc PR
H27B H 0.4149 0.1775 0.2105 0.173 Uiso 0.50 1 calc PR
H27C H 0.3940 0.2311 0.1162 0.173 Uiso 0.50 1 calc PR
C28 C 0.6066(9) 0.5203(5) 0.2583(9) 0.046(5) Uani 0.50 1 d PD
H28 H 0.5386 0.5447 0.2182 0.055 Uiso 0.50 1 calc PR
C29 C 0.6698(11) 0.5697(7) 0.3533(9) 0.051(4) Uani 0.50 1 d PD
H29A H 0.6819 0.6196 0.3323 0.077 Uiso 0.50 1 calc PR
H29B H 0.7344 0.5445 0.3981 0.077 Uiso 0.50 1 calc PR
H29C H 0.6335 0.5767 0.3903 0.077 Uiso 0.50 1 calc PR
C30 C 0.6529(15) 0.5187(8) 0.1890(12) 0.065(5) Uani 0.50 1 d PD
H30A H 0.6112 0.4868 0.1288 0.097 Uiso 0.50 1 calc PR
H30B H 0.7212 0.4975 0.2273 0.097 Uiso 1 2 calc SR
H30C H 0.6557 0.5708 0.1669 0.097 Uiso 0.50 1 calc PR
C41 C 0.5857(11) 0.2144(6) 0.0927(7) 0.073(5) Uani 0.50 1 d PG
H41 H 0.6160 0.1916 0.1587 0.088 Uiso 0.50 1 calc PR
C42 C 0.5874(10) 0.2940(5) 0.0832(7) 0.075(5) Uani 0.50 1 d PG
H42 H 0.6189 0.3251 0.1428 0.090 Uiso 0.50 1 calc PR
C43 C 0.5425(9) 0.3277(5) -0.0143(7) 0.066(4) Uani 0.50 1 d PG
H43 H 0.5437 0.3816 -0.0207 0.079 Uiso 0.50 1 calc PR
C44 C 0.4959(10) 0.2817(5) -0.1023(7) 0.087(6) Uani 0.50 1 d PG
H44 H 0.4655 0.3044 -0.1683 0.104 Uiso 0.50 1 calc PR
C45 C 0.4942(9) 0.2020(5) -0.0929(7) 0.063(4) Uani 0.50 1 d PG
H45 H 0.4626 0.1709 -0.1524 0.076 Uiso 0.50 1 calc PR
C46 C 0.5391(10) 0.1684(5) 0.0047(8) 0.073(4) Uani 0.50 1 d PG
H46 H 0.5379 0.1145 0.0111 0.087 Uiso 0.50 1 calc PR
C61 C 0.5000 0.0784(3) 0.5000 0.0792(17) Uani 1 2 d S
H61 H 0.5000 0.1326 0.5000 0.095 Uiso 1 2 calc SR
C62 C 0.4571(9) 0.0402(2) 0.4090(3) 0.0764(12) Uani 1 1 d .
H62 H 0.4274 0.0675 0.3462 0.092 Uiso 1 1 calc R

loop_
_atom_site_aniso_label
_atom_site_aniso_U_11
_atom_site_aniso_U_22
_atom_site_aniso_U_33
_atom_site_aniso_U_23
_atom_site_aniso_U_13
_atom_site_aniso_U_12
Cd1 0.0436(6) 0.1086(3) 0.02787(16) 0.000 0.0097(6) 0.000
C1 0.022(3) 0.0158(13) 0.0388(16) 0.000 0.013(3) 0.000
C2 0.025(4) 0.029(4) 0.052(6) 0.018(4) 0.017(4) 0.024(3)
C3 0.059(6) 0.042(6) 0.029(5) -0.015(4) 0.026(5) 0.005(5)
C4 0.037(4) 0.066(2) 0.0271(18) 0.000 -0.003(4) 0.000
C5 0.028(4) 0.040(6) 0.037(6) -0.006(5) 0.014(4) 0.005(4)
C6 0.027(4) 0.019(4) 0.022(4) 0.015(3) 0.000(3) -0.005(3)
C7 0.025(6) 0.021(5) 0.048(8) 0.003(5) 0.011(6) -0.008(4)
C8 0.028(6) 0.027(6) 0.071(9) -0.013(6) 0.016(6) -0.003(5)
C9 0.056(9) 0.041(8) 0.060(11) -0.026(8) 0.023(8) 0.003(7)
C10 0.051(7) 0.127(13) 0.028(5) -0.007(6) 0.021(5) 0.036(7)
C11 0.063(10) 0.070(12) 0.033(7) 0.006(7) 0.019(6) 0.010(8)
C12 0.047(7) 0.036(6) 0.041(6) -0.018(5) 0.014(5) 0.018(5)
C13 0.055(10) 0.039(8) 0.097(13) -0.032(7) 0.009(10) -0.009(8)
C14 0.084(14) 0.106(15) 0.18(2) 0.029(13) 0.081(15) 0.021(10)
C15 0.073(10) 0.126(14) 0.19(2) 0.115(14) 0.082(12) 0.043(10)
C16 0.073(10) 0.024(6) 0.041(6) -0.006(5) 0.035(7) -0.014(5)
C17 0.041(6) 0.075(13) 0.058(8) -0.008(7) 0.013(6) -0.032(6)
C18 0.058(10) 0.082(12) 0.123(18) -0.004(11) 0.043(11) 0.025(9)
C19 0.040(7) 0.041(6) 0.025(6) 0.004(5) 0.012(5) 0.019(5)
C20 0.044(7) 0.039(7) 0.053(8) 0.003(6) 0.024(6) 0.008(6)
C21 0.094(13) 0.040(8) 0.081(13) 0.021(9) 0.067(11) 0.020(8)
C22 0.078(9) 0.038(6) 0.075(9) 0.039(6) 0.056(8) 0.028(5)
C23 0.040(7) 0.041(8) 0.047(7) 0.024(7) 0.027(6) 0.030(6)
C24 0.039(6) 0.045(6) 0.028(6) -0.010(5) 0.019(5) -0.007(5)
C25 0.028(6) 0.034(7) 0.084(11) -0.008(7) 0.031(8) -0.004(5)
C26 0.079(11) 0.124(14) 0.089(11) 0.069(10) 0.045(9) -0.014(8)
C27 0.128(17) 0.053(8) 0.18(2) 0.001(9) 0.087(15) 0.001(9)
C28 0.039(6) 0.059(12) 0.044(7) -0.003(6) 0.025(6) 0.012(5)
C29 0.065(7) 0.024(6) 0.048(7) -0.012(5) 0.017(6) -0.021(5)
C30 0.091(11) 0.040(10) 0.060(9) 0.002(6) 0.037(8) 0.010(6)
C41 0.116(11) 0.063(8) 0.030(5) 0.003(5) 0.030(5) -0.031(7)
C42 0.084(10) 0.098(11) 0.027(5) -0.030(6) 0.017(5) 0.017(9)
C43 0.096(10) 0.034(5) 0.076(9) 0.013(5) 0.050(8) 0.040(6)
C44 0.096(11) 0.078(11) 0.072(9) -0.011(7) 0.032(8) -0.049(8)
C45 0.062(7) 0.035(6) 0.093(10) -0.006(6) 0.040(7) -0.009(5)
C46 0.070(7) 0.087(8) 0.057(7) -0.024(7) 0.030(6) -0.018(6)
C61 0.112(12) 0.047(2) 0.108(5) 0.000 0.077(11) 0.000
C62 0.097(8) 0.0725(19) 0.084(3) 0.0102(17) 0.064(7) 0.006(5)

loop_
_atom_type_symbol
_atom_type_description
_atom_type_scat_dispersion_real
_atom_type_scat_dispersion_imag
_atom_type_scat_source
C C 0.0033 0.0016 'International Tables Vol C Tables 4.2.6.8 and 6.1.1.4'
H H 0.0000 0.0000 'International Tables Vol C Tables 4.2.6.8 and 6.1.1.4'
Cd Cd -0.8075 1.2024 'International Tables Vol C Tables 4.2.6.8 and 6.1.1.4'

loop_
_geom_angle_atom_site_label_1
_geom_angle_atom_site_label_2
_geom_angle_atom_site_label_3
_geom_angle
_geom_angle_site_symmetry_3
C1 Cd1 Cd1 177.5(3) 5_666
C6 C1 C2 121.3(4) .
C6 C1 Cd1 121.8(6) .
C2 C1 Cd1 116.5(6) .
C1 C2 C3 117.5(9) .
C1 C2 C19 120.5(9) .
C3 C2 C19 121.9(10) .
C4 C3 C2 121.5(11) .
C4 C3 H3 119.2 .
C2 C3 H3 119.2 .
C3 C4 C5 121.5(4) .
C3 C4 H4 119.3 .
C5 C4 H4 119.2 .
C6 C5 C4 117.1(11) .
C6 C5 H5 121.4 .
C4 C5 H5 121.4 .
C1 C6 C5 120.7(10) .
C1 C6 C7 116.9(7) .
C5 C6 C7 122.4(9) .
C8 C7 C12 120.0 .
C8 C7 C6 121.8(6) .
C12 C7 C6 118.0(6) .
C7 C8 C9 120.0 .
C7 C8 C13 119.4(7) .
C9 C8 C13 120.6(7) .
C8 C9 C10 120.0 .
C8 C9 H9 120.0 .
C10 C9 H9 120.0 .
C11 C10 C9 120.0 .
C11 C10 H10 120.0 .
C9 C10 H10 120.0 .
C10 C11 C12 120.0 .
C10 C11 H11 120.0 .
C12 C11 H11 120.0 .
C11 C12 C7 120.0 .
C11 C12 C16 116.8(7) .
C7 C12 C16 123.2(7) .
C14 C13 C8 111.0(13) .
C14 C13 C15 111.8(8) .
C8 C13 C15 111.6(11) .
C14 C13 H13 107.4 .
C8 C13 H13 107.4 .
C15 C13 H13 107.4 .
C13 C14 H14A 109.5 .
C13 C14 H14B 109.5 .
H14A C14 H14B 109.5 .
C13 C14 H14C 109.5 .
H14A C14 H14C 109.5 .
H14B C14 H14C 109.5 .
C13 C15 H15A 109.5 .
C13 C15 H15B 109.5 .
H15A C15 H15B 109.5 .
C13 C15 H15C 109.5 .
H15A C15 H15C 109.5 .
H15B C15 H15C 109.5 .
C18 C16 C12 112.6(13) .
C18 C16 C17 111.2(7) .
C12 C16 C17 110.4(9) .
C18 C16 H16 107.5 .
C12 C16 H16 107.5 .
C17 C16 H16 107.5 .
C16 C17 H17A 109.5 .
C16 C17 H17B 109.5 .
H17A C17 H17B 109.5 .
C16 C17 H17C 109.5 .
H17A C17 H17C 109.5 .
H17B C17 H17C 109.5 .
C16 C18 H18A 109.5 .
C16 C18 H18B 109.5 .
H18A C18 H18B 109.5 .
C16 C18 H18C 109.5 .
H18A C18 H18C 109.5 .
H18B C18 H18C 109.5 .
C20 C19 C24 120.0 .
C20 C19 C2 119.0(7) .
C24 C19 C2 120.5(7) .
C21 C20 C19 120.0 .
C21 C20 C25 115.9(7) .
C19 C20 C25 124.1(7) .
C20 C21 C22 120.0 .
C20 C21 H21 120.0 .
C22 C21 H21 120.0 .
C23 C22 C21 120.0 .
C23 C22 H22 120.0 .
C21 C22 H22 120.0 .
C22 C23 C24 120.0 .
C22 C23 H23 120.0 .
C24 C23 H23 120.0 .
C23 C24 C19 120.0 .
C23 C24 C28 117.5(6) .
C19 C24 C28 122.5(6) .
C26 C25 C20 112.2(10) .
C26 C25 C27 109.5(7) .
C20 C25 C27 111.3(11) .
C26 C25 H25 107.9 .
C20 C25 H25 107.9 .
C27 C25 H25 107.9 .
C25 C26 H26A 109.5 .
C25 C26 H26B 109.5 .
H26A C26 H26B 109.5 .
C25 C26 H26C 109.5 .
H26A C26 H26C 109.5 .
H26B C26 H26C 109.5 .
C25 C27 H27A 109.5 .
C25 C27 H27B 109.5 .
H27A C27 H27B 109.5 .
C25 C27 H27C 109.5 .
H27A C27 H27C 109.5 .
H27B C27 H27C 109.5 .
C29 C28 C24 113.0(9) .
C29 C28 C30 110.9(7) .
C24 C28 C30 110.6(9) .
C29 C28 H28 107.4 .
C24 C28 H28 107.4 .
C30 C28 H28 107.3 .
C28 C29 H29A 109.5 .
C28 C29 H29B 109.5 .
H29A C29 H29B 109.5 .
C28 C29 H29C 109.5 .
H29A C29 H29C 109.5 .
H29B C29 H29C 109.5 .
C28 C30 H30A 109.5 .
C28 C30 H30B 109.5 .
H30A C30 H30B 109.5 .
C28 C30 H30C 109.5 .
H30A C30 H30C 109.5 .
H30B C30 H30C 109.5 .
C42 C41 C46 120.0 .
C42 C41 H41 120.0 .
C46 C41 H41 120.0 .
C41 C42 C43 120.0 .
C41 C42 H42 120.0 .
C43 C42 H42 120.0 .
C44 C43 C42 120.0 .
C44 C43 H43 120.0 .
C42 C43 H43 120.0 .
C45 C44 C43 120.0 .
C45 C44 H44 120.0 .
C43 C44 H44 120.0 .
C44 C45 C46 120.0 .
C44 C45 H45 120.0 .
C46 C45 H45 120.0 .
C45 C46 C41 120.0 .
C45 C46 H46 120.0 .
C41 C46 H46 120.0 .
C62 C61 H61 119.4 .
C61 C62 H62 120.3 .

loop_
_geom_bond_atom_site_label_1
_geom_bond_atom_site_label_2
_geom_bond_distance
_geom_bond_site_symmetry_2
Cd1 C1 2.138(3) .
Cd1 Cd1 2.6256(5) 5_666
C1 C6 1.362(12) .
C1 C2 1.397(14) .
C2 C3 1.40(2) .
C2 C19 1.550(10) .
C3 C4 1.332(19) .
C3 H3 0.9400 .
C4 C5 1.419(18) .
C4 H4 0.9400 .
C5 C6 1.401(18) .
C5 H5 0.9400 .
C6 C7 1.459(12) .
C7 C8 1.3900 .
C7 C12 1.3900 .
C8 C9 1.3900 .
C8 C13 1.520(9) .
C9 C10 1.3900 .
C9 H9 0.9400 .
C10 C11 1.3900 .
C10 H10 0.9400 .
C11 C12 1.3900 .
C11 H11 0.9400 .
C12 C16 1.523(7) .
C13 C14 1.499(9) .
C13 C15 1.521(9) .
C13 H13 0.9900 .
C14 H14A 0.9700 .
C14 H14B 0.9700 .
C14 H14C 0.9700 .
C15 H15A 0.9700 .
C15 H15B 0.9700 .
C15 H15C 0.9700 .
C16 C18 1.509(9) .
C16 C17 1.527(8) .
C16 H16 0.9900 .
C17 H17A 0.9700 .
C17 H17B 0.9700 .
C17 H17C 0.9700 .
C18 H18A 0.9700 .
C18 H18B 0.9700 .
C18 H18C 0.9700 .
C19 C20 1.3900 .
C19 C24 1.3900 .
C20 C21 1.3900 .
C20 C25 1.533(7) .
C21 C22 1.3900 .
C21 H21 0.9400 .
C22 C23 1.3900 .
C22 H22 0.9400 .
C23 C24 1.3900 .
C23 H23 0.9400 .
C24 C28 1.518(8) .
C25 C26 1.513(9) .
C25 C27 1.538(8) .
C25 H25 0.9900 .
C26 H26A 0.9700 .
C26 H26B 0.9700 .
C26 H26C 0.9700 .
C27 H27A 0.9700 .
C27 H27B 0.9700 .
C27 H27C 0.9700 .
C28 C29 1.516(8) .
C28 C30 1.524(8) .
C28 H28 0.9900 .
C29 H29A 0.9700 .
C29 H29B 0.9700 .
C29 H29C 0.9700 .
C30 H30A 0.9700 .
C30 H30B 0.9700 .
C30 H30C 0.9700 .
C41 C42 1.3900 .
C41 C46 1.3900 .
C41 H41 0.9400 .
C42 C43 1.3900 .
C42 H42 0.9400 .
C43 C44 1.3900 .
C43 H43 0.9400 .
C44 C45 1.3900 .
C44 H44 0.9400 .
C45 C46 1.3900 .
C45 H45 0.9400 .
C46 H46 0.9400 .
C61 C62 1.351(4) .
C61 H61 0.9400 .
C62 H62 0.9400 .
